data_4320097
loop_
_publ_author_name
'Mario Barberis'
'Francisco Estevan'
'Pascual Lahuerta'
'Julia P\'erez-Prieto'
'Mercedes Sana\'u'

_publ_section_title
;
 New Dinuclear Catalysts Rh2(N-O)2[(C6H4)P(C6H5)2]2 with Imidate Ligands:
 Synthesis and Isomerization from Head-to-Tail to Head-to-Head
 Configuration of the Imidate Ligands
;
_journal_name_full 'Inorganic Chemistry'
_journal_page_first 4226
_journal_page_last 4229
_journal_paper_doi 10.1021/ic010257d
_journal_volume 40
_journal_year 2001
_chemical_formula_sum 'C49 H43 Cl2 N3 O7 P2 Rh2'
_chemical_formula_weight 1124.52
_space_group_IT_number 14
_symmetry_cell_setting monoclinic
_symmetry_space_group_name_Hall '-P 2yn'
_symmetry_space_group_name_H-M 'P 1 21/n 1'
_atom_sites_solution_hydrogens geom
_atom_sites_solution_primary direct
_atom_sites_solution_secondary difmap
_audit_creation_method SHELXL-97
_cell_angle_alpha 90.00
_cell_angle_beta 100.774(2)
_cell_angle_gamma 90.00
_cell_formula_units_Z 4
_cell_length_a 12.8114(8)
_cell_length_b 19.5510(12)
_cell_length_c 18.6265(12)
_cell_measurement_temperature 293(2)
_cell_volume 4583.2(5)
_computing_structure_refinement 'SHELXL-97 (Sheldrick, 1997)'
_computing_structure_solution 'SHELXS-97 (Sheldrick, 1990)'
_diffrn_ambient_temperature 293(2)
_diffrn_measured_fraction_theta_full 0.980
_diffrn_measured_fraction_theta_max 0.980
_diffrn_radiation_monochromator graphite
_diffrn_radiation_source 'fine-focus sealed tube'
_diffrn_radiation_type MoK\a
_diffrn_radiation_wavelength 0.71073
_diffrn_reflns_av_R_equivalents 0.1959
_diffrn_reflns_av_sigmaI/netI 0.3403
_diffrn_reflns_limit_h_max 17
_diffrn_reflns_limit_h_min -18
_diffrn_reflns_limit_k_max 27
_diffrn_reflns_limit_k_min -22
_diffrn_reflns_limit_l_max 26
_diffrn_reflns_limit_l_min -22
_diffrn_reflns_number 37991
_diffrn_reflns_theta_full 30.57
_diffrn_reflns_theta_max 30.57
_diffrn_reflns_theta_min 1.52
_exptl_absorpt_coefficient_mu 0.963
_exptl_crystal_density_diffrn 1.630
_exptl_crystal_density_method 'not measured'
_exptl_crystal_F_000 2272
_refine_diff_density_max 0.819
_refine_diff_density_min -0.678
_refine_diff_density_rms 0.122
_refine_ls_extinction_method none
_refine_ls_goodness_of_fit_ref 0.875
_refine_ls_hydrogen_treatment mixed
_refine_ls_matrix_type full
_refine_ls_number_parameters 586
_refine_ls_number_reflns 13797
_refine_ls_number_restraints 0
_refine_ls_restrained_S_all 0.875
_refine_ls_R_factor_all 0.2566
_refine_ls_R_factor_gt 0.0658
_refine_ls_shift/su_max 0.002
_refine_ls_shift/su_mean 0.000
_refine_ls_structure_factor_coef Fsqd
_refine_ls_weighting_details 'calc w=1/[\s^2^(Fo^2^)+(0.0243P)^2^+0.0000P] where P=(Fo^2^+2Fc^2^)/3'
_refine_ls_weighting_scheme calc
_refine_ls_wR_factor_gt 0.0847
_refine_ls_wR_factor_ref 0.1177
_reflns_number_gt 4596
_reflns_number_total 13797
_reflns_threshold_expression >2sigma(I)
_cod_data_source_file ic010257d_1.cif
_cod_data_source_block 3(CH2Cl2)
_cod_depositor_comments
;
The following automatic conversions were performed:

'_symmetry_cell_setting' value 'Monoclinic' changed to 'monoclinic'
according to the built-in table from CIF Core dictionary named
'cif_core.dic' version 2.4.1 from 2010-06-29.

Automatic conversion script
Id: cif_fix_values 1646 2011-03-28 12:23:43Z adriana 
;
_cod_database_code 4320097

loop_
_symmetry_equiv_pos_as_xyz
'x, y, z'
'-x+1/2, y+1/2, -z+1/2'
'-x, -y, -z'
'x-1/2, -y-1/2, z-1/2'

loop_
_atom_site_label
_atom_site_type_symbol
_atom_site_fract_x
_atom_site_fract_y
_atom_site_fract_z
_atom_site_U_iso_or_equiv
_atom_site_adp_type
_atom_site_occupancy
_atom_site_symmetry_multiplicity
_atom_site_calc_flag
_atom_site_refinement_flags
_atom_site_disorder_assembly
_atom_site_disorder_group
Rh1 Rh 0.47021(4) 0.21562(2) 0.75896(3) 0.02959(14) Uani 1 1 d . . .
Rh2 Rh 0.44363(4) 0.13430(2) 0.64967(3) 0.02933(14) Uani 1 1 d . . .
P1 P 0.37600(13) 0.14373(8) 0.81219(9) 0.0289(4) Uani 1 1 d . . .
P2 P 0.60696(13) 0.09250(8) 0.68964(10) 0.0327(4) Uani 1 1 d . . .
O6 O 0.4745(4) 0.1896(3) 0.4759(3) 0.0606(15) Uani 1 1 d . . .
O2 O 0.5595(3) 0.2824(2) 0.7018(3) 0.0408(12) Uani 1 1 d . . .
O3 O 0.4659(4) 0.3057(2) 0.8523(3) 0.0547(14) Uani 1 1 d . . .
O4 O 0.4091(3) 0.0788(2) 0.5399(2) 0.0462(12) Uani 1 1 d . . .
C12 C 0.3845(5) 0.0561(3) 0.6983(4) 0.0316(16) Uani 1 1 d . . .
N1 N 0.2915(4) 0.1798(3) 0.6208(3) 0.0346(14) Uani 1 1 d . . .
C11 C 0.3625(4) 0.0604(3) 0.7701(3) 0.0287(15) Uani 1 1 d . . .
C51 C 0.6334(5) -0.0006(3) 0.6954(4) 0.0344(17) Uani 1 1 d . . .
C31 C 0.2390(5) 0.1730(3) 0.8059(3) 0.0290(16) Uani 1 1 d . . .
C16 C 0.3213(5) 0.0043(3) 0.8028(4) 0.0367(17) Uani 1 1 d . . .
H16 H 0.3086 0.0083 0.8502 0.044 Uiso 1 1 calc R . .
C36 C 0.2172(5) 0.2371(3) 0.8325(4) 0.0415(19) Uani 1 1 d . . .
H36 H 0.2732 0.2664 0.8506 0.050 Uiso 1 1 calc R . .
C32 C 0.1525(5) 0.1323(3) 0.7774(4) 0.0472(19) Uani 1 1 d . . .
H32 H 0.1635 0.0893 0.7588 0.057 Uiso 1 1 calc R . .
O5 O 0.2019(4) 0.1075(3) 0.5332(3) 0.0664(16) Uani 1 1 d . . .
C8 C 0.5546(5) 0.2737(3) 0.6340(4) 0.0396(18) Uani 1 1 d . . .
C2 C 0.1153(5) 0.2080(4) 0.5696(4) 0.060(2) Uani 1 1 d . . .
H2A H 0.0560 0.1861 0.5859 0.072 Uiso 1 1 calc R . .
H2B H 0.0914 0.2258 0.5207 0.072 Uiso 1 1 calc R . .
C14 C 0.3180(6) -0.0612(3) 0.6958(4) 0.049(2) Uani 1 1 d . . .
H14 H 0.3019 -0.1015 0.6695 0.058 Uiso 1 1 calc R . .
C66 C 0.6791(5) 0.1056(3) 0.5581(4) 0.0457(19) Uani 1 1 d . . .
H66 H 0.6230 0.0764 0.5399 0.055 Uiso 1 1 calc R . .
C34 C 0.0309(6) 0.2171(4) 0.8050(4) 0.055(2) Uani 1 1 d . . .
H34 H -0.0380 0.2314 0.8060 0.066 Uiso 1 1 calc R . .
C15 C 0.2994(5) -0.0564(3) 0.7657(4) 0.0448(19) Uani 1 1 d . . .
H15 H 0.2726 -0.0935 0.7877 0.054 Uiso 1 1 calc R . .
C13 C 0.3600(5) -0.0069(3) 0.6642(4) 0.0430(19) Uani 1 1 d . . .
H13 H 0.3730 -0.0125 0.6171 0.052 Uiso 1 1 calc R . .
C33 C 0.0492(5) 0.1553(4) 0.7765(4) 0.058(2) Uani 1 1 d . . .
H33 H -0.0081 0.1279 0.7560 0.069 Uiso 1 1 calc R . .
C61 C 0.6972(5) 0.1232(3) 0.6314(4) 0.0336(16) Uani 1 1 d . . .
C52 C 0.6815(6) -0.0368(4) 0.6461(4) 0.058(2) Uani 1 1 d . . .
H52 H 0.6993 -0.0142 0.6061 0.070 Uiso 1 1 calc R . .
C65 C 0.7427(6) 0.1303(4) 0.5113(4) 0.059(2) Uani 1 1 d . . .
H65 H 0.7305 0.1169 0.4626 0.071 Uiso 1 1 calc R . .
C62 C 0.7799(5) 0.1686(3) 0.6558(4) 0.0457(19) Uani 1 1 d . . .
H62 H 0.7937 0.1820 0.7045 0.055 Uiso 1 1 calc R . .
C35 C 0.1152(6) 0.2578(3) 0.8323(4) 0.045(2) Uani 1 1 d . . .
H35 H 0.1032 0.3006 0.8511 0.054 Uiso 1 1 calc R . .
C1 C 0.2055(6) 0.1585(4) 0.5710(4) 0.048(2) Uani 1 1 d . . .
C7 C 0.6088(5) 0.3214(3) 0.5899(4) 0.048(2) Uani 1 1 d . . .
H7A H 0.6854 0.3196 0.6054 0.057 Uiso 1 1 calc R . .
H7B H 0.5849 0.3681 0.5936 0.057 Uiso 1 1 calc R . .
C64 C 0.8229(6) 0.1742(4) 0.5374(5) 0.060(2) Uani 1 1 d . . .
H64 H 0.8653 0.1908 0.5059 0.071 Uiso 1 1 calc R . .
C6 C 0.5748(6) 0.2938(4) 0.5130(4) 0.062(2) Uani 1 1 d . . .
H6C H 0.6360 0.2826 0.4915 0.075 Uiso 1 1 calc R . .
H6A H 0.5309 0.3266 0.4820 0.075 Uiso 1 1 calc R . .
C63 C 0.8426(6) 0.1945(4) 0.6078(5) 0.057(2) Uani 1 1 d . . .
H63 H 0.8972 0.2252 0.6244 0.068 Uiso 1 1 calc R . .
O1 O 0.3313(3) 0.2701(2) 0.7007(3) 0.0382(12) Uani 1 1 d . . .
N2 N 0.5044(4) 0.2211(3) 0.5967(3) 0.0369(14) Uani 1 1 d . . .
C41 C 0.6628(5) 0.1233(3) 0.7802(3) 0.0353(17) Uani 1 1 d . . .
C21 C 0.4199(5) 0.1263(3) 0.9096(3) 0.0296(15) Uani 1 1 d . . .
C43 C 0.6591(5) 0.2037(3) 0.8745(4) 0.0416(18) Uani 1 1 d . . .
H43 H 0.6248 0.2379 0.8960 0.050 Uiso 1 1 calc R . .
C42 C 0.6067(5) 0.1762(3) 0.8076(4) 0.0315(16) Uani 1 1 d . . .
C4 C 0.2699(5) 0.2396(3) 0.6523(4) 0.0356(18) Uani 1 1 d . . .
C22 C 0.5142(5) 0.0922(3) 0.9338(4) 0.0399(18) Uani 1 1 d . . .
H22 H 0.5545 0.0788 0.8997 0.048 Uiso 1 1 calc R . .
C46 C 0.7623(5) 0.1004(3) 0.8170(4) 0.0462(19) Uani 1 1 d . . .
H46 H 0.7969 0.0651 0.7976 0.055 Uiso 1 1 calc R . .
C26 C 0.3629(6) 0.1455(4) 0.9627(4) 0.056(2) Uani 1 1 d . . .
H26 H 0.2992 0.1691 0.9491 0.068 Uiso 1 1 calc R . .
C5 C 0.5116(5) 0.2297(4) 0.5241(4) 0.046(2) Uani 1 1 d . . .
C3 C 0.1613(5) 0.2650(3) 0.6219(4) 0.055(2) Uani 1 1 d . . .
H3A H 0.1639 0.3079 0.5962 0.066 Uiso 1 1 calc R . .
H3B H 0.1201 0.2711 0.6601 0.066 Uiso 1 1 calc R . .
Cl2 Cl 0.3681(2) 0.40882(12) 0.59697(16) 0.1043(9) Uani 1 1 d . . .
Cl1 Cl 0.3475(3) 0.52955(17) 0.5111(2) 0.1941(19) Uani 1 1 d . . .
N3 N 0.5158(5) 0.3939(3) 0.7890(3) 0.0552(18) Uani 1 1 d . . .
H3 H 0.5277 0.3702 0.7525 0.066 Uiso 1 1 calc R . .
C04 C 0.4838(5) 0.3667(4) 0.8471(4) 0.0421(18) Uani 1 1 d . . .
C24 C 0.4913(6) 0.0966(3) 1.0567(4) 0.052(2) Uani 1 1 d . . .
H24 H 0.5143 0.0868 1.1059 0.063 Uiso 1 1 calc R . .
C25 C 0.3981(7) 0.1305(4) 1.0337(4) 0.069(2) Uani 1 1 d . . .
H25 H 0.3577 0.1437 1.0680 0.082 Uiso 1 1 calc R . .
C23 C 0.5510(6) 0.0772(3) 1.0058(4) 0.0493(19) Uani 1 1 d . . .
H23 H 0.6151 0.0542 1.0202 0.059 Uiso 1 1 calc R . .
C03 C 0.4743(6) 0.4217(3) 0.9007(4) 0.061(2) Uani 1 1 d . . .
H03A H 0.5233 0.4140 0.9463 0.073 Uiso 1 1 calc R . .
H03B H 0.4026 0.4238 0.9104 0.073 Uiso 1 1 calc R . .
C45 C 0.8076(6) 0.1300(4) 0.8810(4) 0.058(2) Uani 1 1 d . . .
H45 H 0.8730 0.1143 0.9058 0.070 Uiso 1 1 calc R . .
C54 C 0.6773(6) -0.1398(4) 0.7131(5) 0.065(2) Uani 1 1 d . . .
H54 H 0.6928 -0.1861 0.7194 0.078 Uiso 1 1 calc R . .
C55 C 0.6293(7) -0.1062(4) 0.7602(5) 0.073(3) Uani 1 1 d . . .
H55 H 0.6107 -0.1298 0.7993 0.088 Uiso 1 1 calc R . .
C56 C 0.6066(6) -0.0366(4) 0.7522(4) 0.066(3) Uani 1 1 d . . .
H56 H 0.5729 -0.0145 0.7857 0.079 Uiso 1 1 calc R . .
C44 C 0.7577(6) 0.1832(4) 0.9098(4) 0.057(2) Uani 1 1 d . . .
H44 H 0.7905 0.2048 0.9526 0.068 Uiso 1 1 calc R . .
C53 C 0.7031(7) -0.1049(4) 0.6554(5) 0.071(3) Uani 1 1 d . . .
H53 H 0.7360 -0.1279 0.6220 0.085 Uiso 1 1 calc R . .
C02 C 0.5020(7) 0.4876(4) 0.8642(5) 0.085(3) Uani 1 1 d . . .
H02A H 0.4423 0.5189 0.8561 0.102 Uiso 1 1 calc R . .
H02B H 0.5626 0.5102 0.8938 0.102 Uiso 1 1 calc R . .
O7 O 0.5551(5) 0.4979(3) 0.7450(4) 0.097(2) Uani 1 1 d . . .
C01 C 0.5279(7) 0.4641(4) 0.7936(5) 0.066(3) Uani 1 1 d . . .
C10 C 0.4124(9) 0.4923(5) 0.5866(6) 0.129(4) Uani 1 1 d . . .
H10A H 0.4031 0.5194 0.6287 0.154 Uiso 1 1 calc R . .
H10B H 0.4877 0.4913 0.5852 0.154 Uiso 1 1 calc R . .

loop_
_atom_site_aniso_label
_atom_site_aniso_U_11
_atom_site_aniso_U_22
_atom_site_aniso_U_33
_atom_site_aniso_U_23
_atom_site_aniso_U_13
_atom_site_aniso_U_12
Rh1 0.0310(3) 0.0293(3) 0.0295(3) 0.0004(3) 0.0081(3) -0.0031(3)
Rh2 0.0267(3) 0.0345(3) 0.0271(3) -0.0003(3) 0.0058(2) -0.0008(3)
P1 0.0298(10) 0.0278(10) 0.0300(10) 0.0029(8) 0.0078(8) 0.0019(8)
P2 0.0273(10) 0.0409(11) 0.0307(11) 0.0000(9) 0.0077(9) 0.0012(8)
O6 0.076(4) 0.080(4) 0.027(3) 0.004(3) 0.012(3) -0.005(3)
O2 0.047(3) 0.035(3) 0.045(3) 0.000(2) 0.019(3) -0.007(2)
O3 0.061(4) 0.043(3) 0.061(4) 0.006(3) 0.011(3) -0.005(3)
O4 0.050(3) 0.051(3) 0.037(3) -0.014(2) 0.006(3) 0.004(2)
C12 0.031(4) 0.026(4) 0.037(4) -0.010(3) 0.002(3) 0.003(3)
N1 0.031(4) 0.042(4) 0.030(4) 0.005(3) 0.005(3) -0.001(3)
C11 0.021(4) 0.031(4) 0.033(4) -0.001(3) 0.002(3) 0.003(3)
C51 0.026(4) 0.040(4) 0.038(5) 0.006(4) 0.005(4) 0.005(3)
C31 0.027(4) 0.028(4) 0.032(4) 0.005(3) 0.007(3) -0.003(3)
C16 0.043(5) 0.036(4) 0.033(4) 0.006(3) 0.013(4) 0.002(3)
C36 0.039(5) 0.033(4) 0.056(5) -0.003(4) 0.018(4) -0.004(3)
C32 0.037(4) 0.037(4) 0.064(5) 0.002(4) -0.002(4) 0.010(4)
O5 0.047(4) 0.082(4) 0.065(4) -0.028(3) -0.003(3) -0.001(3)
C8 0.029(4) 0.048(5) 0.043(5) 0.017(4) 0.011(4) 0.010(4)
C2 0.029(4) 0.094(6) 0.054(6) 0.003(5) 0.000(4) 0.009(5)
C14 0.066(6) 0.035(4) 0.047(5) -0.012(4) 0.015(4) -0.002(4)
C66 0.034(4) 0.059(5) 0.044(5) -0.009(4) 0.006(4) -0.003(4)
C34 0.034(5) 0.045(5) 0.090(7) 0.006(5) 0.020(5) 0.009(4)
C15 0.044(5) 0.032(4) 0.057(6) 0.005(4) 0.008(4) -0.002(3)
C13 0.049(5) 0.045(4) 0.039(5) -0.007(4) 0.017(4) -0.008(4)
C33 0.022(4) 0.050(5) 0.096(7) -0.003(4) -0.007(4) -0.007(4)
C61 0.030(4) 0.035(4) 0.037(4) -0.005(3) 0.008(3) 0.002(3)
C52 0.082(6) 0.049(5) 0.044(5) -0.007(4) 0.014(5) -0.007(4)
C65 0.044(5) 0.099(6) 0.039(5) -0.003(5) 0.017(4) 0.001(5)
C62 0.029(4) 0.058(5) 0.050(5) -0.008(4) 0.007(4) 0.002(4)
C35 0.047(5) 0.030(4) 0.062(6) -0.002(4) 0.018(4) 0.007(4)
C1 0.029(5) 0.064(6) 0.048(5) 0.003(4) 0.003(4) 0.001(4)
C7 0.046(5) 0.046(4) 0.057(6) 0.009(4) 0.026(4) -0.008(4)
C64 0.038(5) 0.097(6) 0.049(6) 0.011(5) 0.021(5) 0.003(4)
C6 0.072(6) 0.060(5) 0.060(6) 0.016(5) 0.027(5) -0.003(4)
C63 0.036(5) 0.075(6) 0.064(6) 0.005(5) 0.018(5) -0.013(4)
O1 0.040(3) 0.032(3) 0.044(3) 0.007(2) 0.009(3) -0.001(2)
N2 0.032(3) 0.048(4) 0.031(4) 0.006(3) 0.008(3) 0.003(3)
C41 0.035(4) 0.046(4) 0.025(4) 0.003(3) 0.004(3) -0.003(3)
C21 0.039(4) 0.021(3) 0.030(4) -0.001(3) 0.010(3) -0.009(3)
C43 0.034(4) 0.055(5) 0.039(5) 0.001(4) 0.013(4) 0.004(4)
C42 0.039(4) 0.027(4) 0.030(4) 0.000(3) 0.009(4) -0.012(3)
C4 0.027(4) 0.039(4) 0.044(5) 0.010(4) 0.016(4) 0.002(3)
C22 0.030(4) 0.049(4) 0.041(5) 0.009(4) 0.008(4) 0.000(3)
C46 0.034(5) 0.063(5) 0.038(5) -0.011(4) -0.001(4) 0.015(4)
C26 0.043(5) 0.084(6) 0.042(5) 0.009(4) 0.009(4) 0.027(4)
C5 0.030(4) 0.063(6) 0.043(5) 0.008(4) 0.002(4) 0.015(4)
C3 0.044(5) 0.060(5) 0.061(6) 0.010(4) 0.008(4) 0.013(4)
Cl2 0.096(2) 0.0924(19) 0.132(3) 0.0243(17) 0.039(2) 0.0060(15)
Cl1 0.233(5) 0.125(3) 0.227(5) 0.084(3) 0.051(4) 0.016(3)
N3 0.084(5) 0.031(4) 0.052(5) 0.000(3) 0.016(4) -0.013(3)
C04 0.042(4) 0.034(4) 0.048(5) 0.004(4) 0.001(4) -0.008(4)
C24 0.061(6) 0.060(5) 0.030(5) 0.008(4) -0.006(4) -0.020(4)
C25 0.073(6) 0.103(7) 0.029(5) 0.005(5) 0.008(5) 0.027(5)
C23 0.049(5) 0.061(5) 0.034(5) 0.007(4) -0.003(4) -0.004(4)
C03 0.073(6) 0.057(5) 0.051(6) 0.003(5) 0.007(5) 0.008(4)
C45 0.037(5) 0.086(6) 0.045(5) -0.003(5) -0.008(4) 0.010(5)
C54 0.062(6) 0.041(5) 0.092(7) 0.005(5) 0.010(5) 0.004(4)
C55 0.092(7) 0.058(6) 0.075(7) 0.029(5) 0.028(6) 0.022(5)
C56 0.082(7) 0.056(5) 0.068(6) 0.017(5) 0.037(6) 0.029(5)
C44 0.059(6) 0.062(5) 0.043(5) -0.015(4) -0.007(5) -0.016(4)
C53 0.097(7) 0.037(5) 0.077(7) -0.009(5) 0.016(6) 0.011(5)
C02 0.132(9) 0.045(6) 0.078(7) -0.014(5) 0.022(7) 0.015(5)
O7 0.134(6) 0.049(4) 0.121(6) 0.027(4) 0.053(5) -0.011(3)
C01 0.076(6) 0.037(5) 0.084(8) 0.003(5) 0.015(6) -0.012(4)
C10 0.164(11) 0.094(8) 0.139(11) 0.045(8) 0.057(10) 0.006(8)

loop_
_atom_type_symbol
_atom_type_description
_atom_type_scat_dispersion_real
_atom_type_scat_dispersion_imag
_atom_type_scat_source
Rh Rh -1.1178 0.9187 'International Tables Vol C Tables 4.2.6.8 and 6.1.1.4'
P P 0.1023 0.0942 'International Tables Vol C Tables 4.2.6.8 and 6.1.1.4'
O O 0.0106 0.0060 'International Tables Vol C Tables 4.2.6.8 and 6.1.1.4'
C C 0.0033 0.0016 'International Tables Vol C Tables 4.2.6.8 and 6.1.1.4'
N N 0.0061 0.0033 'International Tables Vol C Tables 4.2.6.8 and 6.1.1.4'
H H 0.0000 0.0000 'International Tables Vol C Tables 4.2.6.8 and 6.1.1.4'
Cl Cl 0.1484 0.1585 'International Tables Vol C Tables 4.2.6.8 and 6.1.1.4'

loop_
_geom_angle_atom_site_label_1
_geom_angle_atom_site_label_2
_geom_angle_atom_site_label_3
_geom_angle
_geom_angle_site_symmetry_1
_geom_angle_site_symmetry_3
_geom_angle_publ_flag
C42 Rh1 O2 87.5(2) . . ?
C42 Rh1 O1 172.50(19) . . ?
O2 Rh1 O1 85.25(16) . . ?
C42 Rh1 P1 93.30(16) . . ?
O2 Rh1 P1 176.87(13) . . ?
O1 Rh1 P1 94.05(11) . . ?
C42 Rh1 O3 95.1(2) . . ?
O2 Rh1 O3 90.00(16) . . ?
O1 Rh1 O3 83.06(16) . . ?
P1 Rh1 O3 92.94(11) . . ?
C42 Rh1 Rh2 95.62(18) . . ?
O2 Rh1 Rh2 89.27(12) . . ?
O1 Rh1 Rh2 86.15(12) . . ?
P1 Rh1 Rh2 87.65(5) . . ?
O3 Rh1 Rh2 169.21(11) . . ?
C12 Rh2 N1 91.6(2) . . ?
C12 Rh2 N2 178.5(2) . . ?
N1 Rh2 N2 87.00(18) . . ?
C12 Rh2 P2 88.83(18) . . ?
N1 Rh2 P2 174.57(16) . . ?
N2 Rh2 P2 92.51(14) . . ?
C12 Rh2 O4 90.9(2) . . ?
N1 Rh2 O4 87.53(18) . . ?
N2 Rh2 O4 89.44(18) . . ?
P2 Rh2 O4 97.87(11) . . ?
C12 Rh2 Rh1 96.93(18) . . ?
N1 Rh2 Rh1 85.43(15) . . ?
N2 Rh2 Rh1 82.55(15) . . ?
P2 Rh2 Rh1 89.15(5) . . ?
O4 Rh2 Rh1 169.59(11) . . ?
C11 P1 C21 104.5(3) . . ?
C11 P1 C31 104.0(3) . . ?
C21 P1 C31 103.6(3) . . ?
C11 P1 Rh1 113.3(2) . . ?
C21 P1 Rh1 118.19(19) . . ?
C31 P1 Rh1 111.79(19) . . ?
C41 P2 C61 105.1(3) . . ?
C41 P2 C51 103.7(3) . . ?
C61 P2 C51 103.2(3) . . ?
C41 P2 Rh2 111.8(2) . . ?
C61 P2 Rh2 109.7(2) . . ?
C51 P2 Rh2 121.8(2) . . ?
C8 O2 Rh1 118.8(4) . . ?
C04 O3 Rh1 127.4(5) . . ?
C13 C12 C11 114.5(5) . . ?
C13 C12 Rh2 122.8(5) . . ?
C11 C12 Rh2 122.7(4) . . ?
C4 N1 C1 110.6(6) . . ?
C4 N1 Rh2 120.2(5) . . ?
C1 N1 Rh2 129.2(5) . . ?
C16 C11 C12 121.3(5) . . ?
C16 C11 P1 122.0(5) . . ?
C12 C11 P1 116.4(4) . . ?
C56 C51 C52 117.1(6) . . ?
C56 C51 P2 118.8(5) . . ?
C52 C51 P2 124.1(5) . . ?
C32 C31 C36 117.0(6) . . ?
C32 C31 P1 122.2(5) . . ?
C36 C31 P1 120.8(5) . . ?
C15 C16 C11 120.9(6) . . ?
C35 C36 C31 121.3(6) . . ?
C31 C32 C33 120.5(6) . . ?
O2 C8 N2 123.5(6) . . ?
O2 C8 C7 121.5(7) . . ?
N2 C8 C7 114.9(6) . . ?
C1 C2 C3 104.8(6) . . ?
C15 C14 C13 120.5(6) . . ?
C61 C66 C65 121.5(7) . . ?
C33 C34 C35 119.0(6) . . ?
C14 C15 C16 118.7(6) . . ?
C14 C13 C12 124.2(6) . . ?
C34 C33 C32 120.9(7) . . ?
C66 C61 C62 117.2(6) . . ?
C66 C61 P2 119.7(5) . . ?
C62 C61 P2 122.8(5) . . ?
C53 C52 C51 121.1(7) . . ?
C64 C65 C66 119.3(7) . . ?
C61 C62 C63 120.9(7) . . ?
C34 C35 C36 121.2(6) . . ?
O5 C1 N1 125.5(7) . . ?
O5 C1 C2 124.9(7) . . ?
N1 C1 C2 109.6(7) . . ?
C8 C7 C6 102.5(6) . . ?
C63 C64 C65 121.7(7) . . ?
C7 C6 C5 103.3(6) . . ?
C64 C63 C62 119.2(7) . . ?
C4 O1 Rh1 118.5(4) . . ?
C8 N2 C5 107.6(6) . . ?
C8 N2 Rh2 122.8(4) . . ?
C5 N2 Rh2 129.2(5) . . ?
C46 C41 C42 122.4(6) . . ?
C46 C41 P2 121.0(5) . . ?
C42 C41 P2 116.3(5) . . ?
C22 C21 C26 116.2(6) . . ?
C22 C21 P1 120.2(5) . . ?
C26 C21 P1 123.5(5) . . ?
C44 C43 C42 123.9(7) . . ?
C43 C42 C41 114.2(6) . . ?
C43 C42 Rh1 119.6(5) . . ?
C41 C42 Rh1 126.1(5) . . ?
O1 C4 N1 125.3(6) . . ?
O1 C4 C3 122.8(7) . . ?
N1 C4 C3 111.9(7) . . ?
C23 C22 C21 123.1(7) . . ?
C45 C46 C41 119.7(6) . . ?
C25 C26 C21 121.2(7) . . ?
O6 C5 N2 123.6(7) . . ?
O6 C5 C6 124.9(7) . . ?
N2 C5 C6 111.4(7) . . ?
C4 C3 C2 102.9(6) . . ?
C04 N3 C01 113.1(7) . . ?
O3 C04 N3 122.9(7) . . ?
O3 C04 C03 127.7(7) . . ?
N3 C04 C03 109.4(6) . . ?
C25 C24 C23 119.0(7) . . ?
C26 C25 C24 121.8(7) . . ?
C22 C23 C24 118.7(7) . . ?
C04 C03 C02 104.8(6) . . ?
C46 C45 C44 120.7(7) . . ?
C55 C54 C53 118.8(8) . . ?
C54 C55 C56 121.5(8) . . ?
C51 C56 C55 120.5(7) . . ?
C43 C44 C45 119.1(7) . . ?
C54 C53 C52 121.0(8) . . ?
C01 C02 C03 104.0(6) . . ?
O7 C01 N3 122.3(8) . . ?
O7 C01 C02 128.9(8) . . ?
N3 C01 C02 108.7(7) . . ?
Cl1 C10 Cl2 112.3(7) . . ?

loop_
_geom_bond_atom_site_label_1
_geom_bond_atom_site_label_2
_geom_bond_distance
_geom_bond_site_symmetry_2
_geom_bond_publ_flag
Rh1 C42 1.970(7) . ?
Rh1 O2 2.145(4) . ?
Rh1 O1 2.181(4) . ?
Rh1 P1 2.2052(16) . ?
Rh1 O3 2.483(5) . ?
Rh1 Rh2 2.5551(7) . ?
Rh2 C12 1.997(6) . ?
Rh2 N1 2.119(5) . ?
Rh2 N2 2.178(5) . ?
Rh2 P2 2.2401(18) . ?
Rh2 O4 2.284(4) . ?
P1 C11 1.802(6) . ?
P1 C21 1.828(6) . ?
P1 C31 1.829(6) . ?
P2 C41 1.808(7) . ?
P2 C61 1.828(6) . ?
P2 C51 1.851(6) . ?
O6 C5 1.219(8) . ?
O2 C8 1.263(7) . ?
O3 C04 1.223(7) . ?
C12 C13 1.394(8) . ?
C12 C11 1.420(8) . ?
N1 C4 1.360(7) . ?
N1 C1 1.366(8) . ?
C11 C16 1.405(7) . ?
C51 C56 1.367(8) . ?
C51 C52 1.391(8) . ?
C31 C32 1.387(8) . ?
C31 C36 1.395(7) . ?
C16 C15 1.377(8) . ?
C36 C35 1.368(8) . ?
C32 C33 1.396(8) . ?
O5 C1 1.217(8) . ?
C8 N2 1.337(8) . ?
C8 C7 1.497(8) . ?
C2 C1 1.503(9) . ?
C2 C3 1.524(9) . ?
C14 C15 1.371(8) . ?
C14 C13 1.371(8) . ?
C66 C61 1.384(8) . ?
C66 C65 1.387(8) . ?
C34 C33 1.359(8) . ?
C34 C35 1.361(9) . ?
C61 C62 1.392(8) . ?
C52 C53 1.365(8) . ?
C65 C64 1.357(10) . ?
C62 C63 1.403(8) . ?
C7 C6 1.517(9) . ?
C64 C63 1.347(9) . ?
C6 C5 1.527(9) . ?
O1 C4 1.233(8) . ?
N2 C5 1.383(8) . ?
C41 C46 1.403(8) . ?
C41 C42 1.409(8) . ?
C21 C22 1.380(8) . ?
C21 C26 1.387(8) . ?
C43 C44 1.370(9) . ?
C43 C42 1.407(8) . ?
C4 C3 1.486(9) . ?
C22 C23 1.368(8) . ?
C46 C45 1.354(9) . ?
C26 C25 1.347(9) . ?
Cl2 C10 1.751(9) . ?
Cl1 C10 1.663(10) . ?
N3 C04 1.337(7) . ?
N3 C01 1.381(8) . ?
C04 C03 1.487(9) . ?
C24 C25 1.363(9) . ?
C24 C23 1.377(9) . ?
C03 C02 1.530(9) . ?
C45 C44 1.382(9) . ?
C54 C55 1.335(9) . ?
C54 C53 1.363(9) . ?
C55 C56 1.393(9) . ?
C02 C01 1.487(10) . ?
O7 C01 1.222(8) . ?
